data_1503789
loop_
_publ_author_name
'Geng, Mingwei'
'Zhang, Dechun'
'Wu, Xiangxiang'
'He, Lan'
'Gong, Bing'

_publ_section_title
;
 One-pot formation and characterization of macrocyclic aromatic
 tetrasulfonates.
;
_journal_issue 4
_journal_name_full 'Organic letters'
_journal_page_first 923
_journal_page_last 926
_journal_paper_doi 10.1021/ol8028884
_journal_volume 11
_journal_year 2009
_chemical_formula_sum 'C45 H58 O17 S4'
_chemical_formula_weight 999.15
_chemical_name_systematic
; 
 ? 
;
_space_group_IT_number 19
_symmetry_cell_setting orthorhombic
_symmetry_space_group_name_Hall 'P 2ac 2ab'
_symmetry_space_group_name_H-M 'P 21 21 21'
_atom_sites_solution_hydrogens geom
_atom_sites_solution_primary direct
_atom_sites_solution_secondary difmap
_audit_creation_method SHELXL-97
_cell_angle_alpha 90.00
_cell_angle_beta 90.00
_cell_angle_gamma 90.00
_cell_formula_units_Z 8
_cell_length_a 17.984(4)
_cell_length_b 19.530(4)
_cell_length_c 28.447(6)
_cell_measurement_reflns_used 44807
_cell_measurement_temperature 293(2)
_cell_measurement_theta_max 26.03
_cell_measurement_theta_min 2.09
_cell_volume 9991(4)
_computing_cell_refinement Rapid-AUTO
_computing_data_collection 'Rapid-AUTO (Rigaku,2000)'
_computing_data_reduction 'CrystalStructure (Rigaku/MSC,2000)'
_computing_molecular_graphics 'Siemens SHELXTL V4.2,(Sheldrick,1990)'
_computing_publication_material SHELXL-97,(Sheldrick,1997)
_computing_structure_refinement SHELXL-97,(Sheldrick,1997)
_computing_structure_solution SHELXS-97,(Sheldrick,1997)
_diffrn_ambient_temperature 293(2)
_diffrn_detector_area_resol_mean 10.00
_diffrn_measured_fraction_theta_full 0.999
_diffrn_measured_fraction_theta_max 0.999
_diffrn_measurement_device_type 'Rigaku RAXIS RAPID IP'
_diffrn_measurement_method \W
_diffrn_radiation_monochromator graphite
_diffrn_radiation_source 'fine-focus sealed tube'
_diffrn_radiation_type MoK\a
_diffrn_radiation_wavelength 0.71073
_diffrn_reflns_av_R_equivalents 0.0616
_diffrn_reflns_av_sigmaI/netI 0.0984
_diffrn_reflns_limit_h_max 21
_diffrn_reflns_limit_h_min -21
_diffrn_reflns_limit_k_max 23
_diffrn_reflns_limit_k_min -23
_diffrn_reflns_limit_l_max 33
_diffrn_reflns_limit_l_min -33
_diffrn_reflns_number 44807
_diffrn_reflns_theta_full 25.03
_diffrn_reflns_theta_max 25.03
_diffrn_reflns_theta_min 2.09
_diffrn_standards_decay_% 0
_diffrn_standards_interval_count 0
_diffrn_standards_interval_time 0
_diffrn_standards_number 0
_exptl_absorpt_coefficient_mu 0.259
_exptl_absorpt_correction_T_max 0.950
_exptl_absorpt_correction_T_min 0.867
_exptl_absorpt_correction_type empirical
_exptl_absorpt_process_details
; 
                                  HIGASHI, T. (1995). Abscor-Empirical
                                  Absorption Correction based on Fourier
                                  Series Approximation.
                                  Rigaku Corporation,Tokyo,Japan.
;
_exptl_crystal_colour colourless
_exptl_crystal_density_diffrn 1.328
_exptl_crystal_density_method 'not measured'
_exptl_crystal_description block
_exptl_crystal_F_000 4224
_exptl_crystal_size_max 0.55
_exptl_crystal_size_mid 0.50
_exptl_crystal_size_min 0.20
_refine_diff_density_max 0.654
_refine_diff_density_min -0.392
_refine_diff_density_rms 0.060
_refine_ls_abs_structure_details 'Flack H D (1983), Acta Cryst. A39, 876-881'
_refine_ls_abs_structure_Flack 0.48(7)
_refine_ls_extinction_coef 0.00218(10)
_refine_ls_extinction_expression Fc^*^=kFc[1+0.001xFc^2^\l^3^/sin(2\q)]^-1/4^
_refine_ls_extinction_method SHELXL
_refine_ls_goodness_of_fit_ref 0.913
_refine_ls_hydrogen_treatment constr
_refine_ls_matrix_type full
_refine_ls_number_parameters 1197
_refine_ls_number_reflns 9588
_refine_ls_number_restraints 5
_refine_ls_restrained_S_all 0.913
_refine_ls_R_factor_all 0.0680
_refine_ls_R_factor_gt 0.0444
_refine_ls_shift/su_max 0.000
_refine_ls_shift/su_mean 0.000
_refine_ls_structure_factor_coef Fsqd
_refine_ls_weighting_details 'calc w=1/[\s^2^(Fo^2^)+(0.0450P)^2^+0.0000P] where P=(Fo^2^+2Fc^2^)/3'
_refine_ls_weighting_scheme calc
_refine_ls_wR_factor_gt 0.0947
_refine_ls_wR_factor_ref 0.1000
_reflns_number_gt 6451
_reflns_number_total 9588
_reflns_threshold_expression >2sigma(I)
_cod_data_source_file ol8028884_si_003.cif
_cod_data_source_block 4b
_cod_original_cell_volume 9991(3)
_cod_original_sg_symbol_H-M P2(1)2(1)2(1)
_cod_database_code 1503789

loop_
_symmetry_equiv_pos_as_xyz
'x, y, z'
'-x+1/2, -y, z+1/2'
'-x, y+1/2, -z+1/2'
'x+1/2, -y+1/2, -z'

loop_
_atom_site_label
_atom_site_type_symbol
_atom_site_fract_x
_atom_site_fract_y
_atom_site_fract_z
_atom_site_U_iso_or_equiv
_atom_site_adp_type
_atom_site_occupancy
_atom_site_symmetry_multiplicity
_atom_site_calc_flag
_atom_site_refinement_flags
S1 S 0.24833(8) 0.81820(7) 0.21663(4) 0.0238(3) Uani 1 1 d .
S2 S 0.44475(8) 0.64142(8) 0.14296(5) 0.0300(4) Uani 1 1 d .
S3 S 0.64312(7) 0.85067(7) 0.01409(5) 0.0244(3) Uani 1 1 d .
S4 S 0.47602(8) 1.03795(7) 0.10133(5) 0.0277(3) Uani 1 1 d .
S5 S 0.75155(8) 0.35949(7) 0.00748(4) 0.0245(3) Uani 1 1 d .
S6 S 0.94286(8) 0.53935(7) 0.08154(5) 0.0248(3) Uani 1 1 d .
S7 S 1.12721(8) 0.29971(7) 0.20282(4) 0.0276(4) Uani 1 1 d .
S8 S 0.92756(8) 0.12510(8) 0.12917(5) 0.0315(4) Uani 1 1 d .
O1 O 0.1908(2) 0.80685(19) 0.25012(11) 0.0302(9) Uani 1 1 d .
O2 O 0.31940(19) 0.84463(18) 0.23163(11) 0.0268(9) Uani 1 1 d .
O3 O 0.21126(19) 0.87395(18) 0.18183(11) 0.0248(9) Uani 1 1 d .
O4 O 0.4536(2) 0.5764(2) 0.16533(13) 0.0393(11) Uani 1 1 d .
O5 O 0.4917(2) 0.6981(2) 0.15535(12) 0.0372(10) Uani 1 1 d .
O6 O 0.4564(2) 0.62337(19) 0.08886(11) 0.0317(10) Uani 1 1 d .
O7 O 0.60923(19) 0.88661(19) -0.02408(11) 0.0285(9) Uani 1 1 d .
O8 O 0.72254(18) 0.8524(2) 0.01818(12) 0.0314(9) Uani 1 1 d .
O9 O 0.62561(19) 0.77050(18) 0.00925(12) 0.0262(9) Uani 1 1 d .
O10 O 0.4650(2) 1.05321(18) 0.05282(11) 0.0296(9) Uani 1 1 d .
O11 O 0.5117(2) 1.0864(2) 0.13086(14) 0.0405(11) Uani 1 1 d .
O12 O 0.39704(18) 1.02824(18) 0.12664(12) 0.0250(9) Uani 1 1 d .
O13 O 0.1367(2) 0.73136(19) 0.17149(13) 0.0314(10) Uani 1 1 d .
O14 O 0.3140(2) 0.57453(18) 0.10266(13) 0.0324(10) Uani 1 1 d .
O15 O 0.66178(19) 0.79082(19) 0.11036(11) 0.0299(9) Uani 1 1 d .
O16 O 0.4957(2) 0.95012(19) 0.18596(11) 0.0312(10) Uani 1 1 d .
O17 O 0.7837(2) 0.39228(19) -0.03294(11) 0.0313(10) Uani 1 1 d .
O18 O 0.67347(19) 0.36613(19) 0.01519(12) 0.0303(9) Uani 1 1 d .
O19 O 0.76227(18) 0.27834(17) 0.00301(12) 0.0247(9) Uani 1 1 d .
O20 O 0.94959(19) 0.54899(18) 0.03173(11) 0.0268(9) Uani 1 1 d .
O21 O 0.9167(2) 0.59473(18) 0.10988(13) 0.0340(10) Uani 1 1 d .
O22 O 1.02217(18) 0.52400(17) 0.10376(11) 0.0237(9) Uani 1 1 d .
O23 O 1.1777(2) 0.2865(2) 0.24020(11) 0.0361(10) Uani 1 1 d .
O24 O 1.0574(2) 0.33152(19) 0.21219(11) 0.0323(10) Uani 1 1 d .
O25 O 1.1737(2) 0.34788(18) 0.16780(11) 0.0291(9) Uani 1 1 d .
O26 O 0.8819(2) 0.1828(2) 0.14229(13) 0.0394(11) Uani 1 1 d .
O27 O 0.9162(2) 0.0593(2) 0.15015(13) 0.0452(11) Uani 1 1 d .
O28 O 0.9168(2) 0.11017(18) 0.07424(12) 0.0283(9) Uani 1 1 d .
O29 O 0.74076(19) 0.30440(18) 0.10431(11) 0.0251(9) Uani 1 1 d .
O30 O 0.9152(2) 0.46672(19) 0.17018(11) 0.0281(9) Uani 1 1 d .
O31 O 1.2377(2) 0.2070(2) 0.16167(12) 0.0296(10) Uani 1 1 d .
O32 O 1.0574(2) 0.05159(19) 0.09420(12) 0.0313(9) Uani 1 1 d .
O33 O 0.2183(3) 0.5164(3) 0.19660(18) 0.0860(19) Uani 1 1 d .
O34 O 0.7416(6) 0.9358(6) 0.1363(2) 0.277(8) Uani 1 1 d .
C1 C 0.2644(3) 0.7468(3) 0.18120(16) 0.0214(13) Uani 1 1 d .
C2 C 0.3372(3) 0.7269(3) 0.17276(16) 0.0229(13) Uani 1 1 d .
H2 H 0.3762 0.7526 0.1850 0.027 Uiso 1 1 calc R
C3 C 0.3523(3) 0.6693(3) 0.14628(17) 0.0213(13) Uani 1 1 d .
C4 C 0.2934(3) 0.6292(3) 0.12794(18) 0.0280(14) Uani 1 1 d .
C5 C 0.2196(3) 0.6494(3) 0.13508(18) 0.0264(13) Uani 1 1 d .
H5 H 0.1807 0.6246 0.1219 0.032 Uiso 1 1 calc R
C6 C 0.2052(3) 0.7080(3) 0.16257(18) 0.0241(13) Uani 1 1 d .
C7 C 0.4681(3) 0.6767(3) 0.05496(18) 0.0262(13) Uani 1 1 d .
C8 C 0.5381(3) 0.7034(3) 0.05153(17) 0.0262(13) Uani 1 1 d .
H8 H 0.5752 0.6926 0.0731 0.031 Uiso 1 1 calc R
C9 C 0.5508(3) 0.7478(3) 0.01390(17) 0.0218(12) Uani 1 1 d .
C10 C 0.4965(3) 0.7635(3) -0.01832(18) 0.0260(14) Uani 1 1 d .
H10 H 0.5069 0.7937 -0.0427 0.031 Uiso 1 1 calc R
C11 C 0.4264(3) 0.7345(3) -0.01485(19) 0.0289(14) Uani 1 1 d .
C12 C 0.4120(3) 0.6900(3) 0.02281(18) 0.0295(14) Uani 1 1 d .
H12 H 0.3655 0.6697 0.0262 0.035 Uiso 1 1 calc R
C13 C 0.3697(3) 0.7477(3) -0.0518(2) 0.0393(16) Uani 1 1 d .
H13A H 0.3245 0.7241 -0.0441 0.059 Uiso 1 1 calc R
H13B H 0.3878 0.7316 -0.0816 0.059 Uiso 1 1 calc R
H13C H 0.3601 0.7960 -0.0537 0.059 Uiso 1 1 calc R
C14 C 0.5992(3) 0.8751(3) 0.06656(16) 0.0202(12) Uani 1 1 d .
C15 C 0.6126(3) 0.8434(3) 0.10964(17) 0.0222(13) Uani 1 1 d .
C16 C 0.5764(3) 0.8665(3) 0.15033(18) 0.0277(14) Uani 1 1 d .
H16 H 0.5827 0.8436 0.1787 0.033 Uiso 1 1 calc R
C17 C 0.5310(3) 0.9240(3) 0.14781(18) 0.0257(13) Uani 1 1 d .
C18 C 0.5204(3) 0.9579(3) 0.10535(17) 0.0228(12) Uani 1 1 d .
C19 C 0.5517(3) 0.9320(3) 0.06399(17) 0.0218(13) Uani 1 1 d .
H19 H 0.5412 0.9522 0.0351 0.026 Uiso 1 1 calc R
C20 C 0.3473(3) 0.9739(3) 0.11563(17) 0.0205(12) Uani 1 1 d .
C21 C 0.3087(3) 0.9499(3) 0.15333(17) 0.0222(13) Uani 1 1 d .
H21 H 0.3169 0.9667 0.1835 0.027 Uiso 1 1 calc R
C22 C 0.2564(3) 0.8991(3) 0.14453(16) 0.0208(12) Uani 1 1 d .
C23 C 0.2448(3) 0.8718(3) 0.09991(16) 0.0262(13) Uani 1 1 d .
H23 H 0.2099 0.8373 0.0953 0.031 Uiso 1 1 calc R
C24 C 0.2858(3) 0.8970(3) 0.06253(17) 0.0313(15) Uani 1 1 d .
C25 C 0.3376(3) 0.9488(3) 0.07053(18) 0.0272(14) Uani 1 1 d .
H25 H 0.3654 0.9664 0.0458 0.033 Uiso 1 1 calc R
C26 C 0.2724(4) 0.8727(4) 0.01307(18) 0.057(2) Uani 1 1 d .
H26A H 0.3061 0.8954 -0.0079 0.085 Uiso 1 1 calc R
H26B H 0.2221 0.8829 0.0041 0.085 Uiso 1 1 calc R
H26C H 0.2803 0.8241 0.0114 0.085 Uiso 1 1 calc R
C27 C 0.0721(3) 0.6949(3) 0.1548(2) 0.0391(16) Uani 1 1 d .
H27A H 0.0695 0.6497 0.1689 0.047 Uiso 1 1 calc R
H27B H 0.0736 0.6901 0.1209 0.047 Uiso 1 1 calc R
C28 C 0.0059(3) 0.7383(3) 0.1698(2) 0.0427(17) Uani 1 1 d .
H28A H 0.0041 0.7400 0.2039 0.051 Uiso 1 1 calc R
H28B H -0.0394 0.7166 0.1589 0.051 Uiso 1 1 calc R
C29 C 0.0092(4) 0.8127(4) 0.1503(2) 0.058(2) Uani 1 1 d .
H29A H 0.0573 0.8321 0.1583 0.070 Uiso 1 1 calc R
H29B H 0.0061 0.8107 0.1163 0.070 Uiso 1 1 calc R
C30 C -0.0490(4) 0.8590(4) 0.1675(2) 0.067(2) Uani 1 1 d .
H30A H -0.0417 0.9038 0.1544 0.101 Uiso 1 1 calc R
H30B H -0.0465 0.8617 0.2012 0.101 Uiso 1 1 calc R
H30C H -0.0968 0.8419 0.1583 0.101 Uiso 1 1 calc R
C31 C 0.2590(3) 0.5276(3) 0.08403(19) 0.0351(15) Uani 1 1 d .
H31A H 0.2225 0.5519 0.0652 0.042 Uiso 1 1 calc R
H31B H 0.2335 0.5039 0.1093 0.042 Uiso 1 1 calc R
C32 C 0.3026(4) 0.4774(3) 0.0539(2) 0.052(2) Uani 1 1 d .
H32A H 0.3225 0.5017 0.0270 0.062 Uiso 1 1 calc R
H32B H 0.2687 0.4427 0.0422 0.062 Uiso 1 1 calc R
C33 C 0.3664(4) 0.4421(4) 0.0796(3) 0.068(2) Uani 1 1 d .
H33A H 0.3966 0.4177 0.0568 0.082 Uiso 1 1 calc R
H33B H 0.3975 0.4767 0.0941 0.082 Uiso 1 1 calc R
C34 C 0.3409(4) 0.3921(4) 0.1172(3) 0.079(3) Uani 1 1 d .
H34A H 0.3835 0.3722 0.1322 0.119 Uiso 1 1 calc R
H34B H 0.3117 0.3565 0.1029 0.119 Uiso 1 1 calc R
H34C H 0.3114 0.4158 0.1401 0.119 Uiso 1 1 calc R
C35 C 0.6805(3) 0.7617(3) 0.15638(17) 0.0347(16) Uani 1 1 d .
H35A H 0.6371 0.7402 0.1703 0.042 Uiso 1 1 calc R
H35B H 0.6978 0.7974 0.1774 0.042 Uiso 1 1 calc R
C36 C 0.7414(4) 0.7091(4) 0.1485(2) 0.072(3) Uani 1 1 d D
H36A H 0.7648 0.6971 0.1790 0.100 Uiso 0.50 1 d P
H36B H 0.7825 0.7306 0.1298 0.100 Uiso 0.50 1 d P
H36C H 0.7881 0.7367 0.1420 0.100 Uiso 0.50 1 d P
H36D H 0.7521 0.6878 0.1788 0.100 Uiso 0.50 1 d P
C37A C 0.7070(9) 0.6476(6) 0.1232(7) 0.080(5) Uiso 0.50 1 d PD
H37A H 0.6982 0.6633 0.0908 0.100 Uiso 0.50 1 d P
H37B H 0.6570 0.6431 0.1366 0.100 Uiso 0.50 1 d P
C38A C 0.7362(8) 0.5733(6) 0.1178(5) 0.064(4) Uiso 0.50 1 d PD
H38A H 0.7002 0.5466 0.0997 0.100 Uiso 0.50 1 d P
H38B H 0.7406 0.5529 0.1483 0.100 Uiso 0.50 1 d P
H38C H 0.7823 0.5733 0.1020 0.100 Uiso 0.50 1 d P
C37B C 0.7371(8) 0.6554(6) 0.1125(4) 0.057(5) Uiso 0.50 1 d PD
H37C H 0.7837 0.6324 0.1068 0.100 Uiso 0.50 1 d P
H37D H 0.7188 0.6739 0.0824 0.100 Uiso 0.50 1 d P
C38B C 0.6809(7) 0.6075(7) 0.1338(5) 0.051(4) Uiso 0.50 1 d PD
H38D H 0.6712 0.5699 0.1129 0.100 Uiso 0.50 1 d P
H38E H 0.6346 0.6321 0.1389 0.100 Uiso 0.50 1 d P
H38F H 0.6989 0.5910 0.1631 0.100 Uiso 0.50 1 d P
C39 C 0.4983(3) 0.9103(3) 0.22942(17) 0.0332(15) Uani 1 1 d .
H39A H 0.5493 0.9058 0.2401 0.040 Uiso 1 1 calc R
H39B H 0.4783 0.8648 0.2241 0.040 Uiso 1 1 calc R
C40 C 0.4521(3) 0.9478(3) 0.26627(17) 0.0358(16) Uani 1 1 d .
H40A H 0.4737 0.9925 0.2724 0.043 Uiso 1 1 calc R
H40B H 0.4019 0.9545 0.2546 0.043 Uiso 1 1 calc R
C41 C 0.4500(3) 0.9068(3) 0.31125(17) 0.0425(17) Uani 1 1 d .
H41A H 0.4999 0.9034 0.3239 0.051 Uiso 1 1 calc R
H41B H 0.4330 0.8607 0.3042 0.051 Uiso 1 1 calc R
C42 C 0.3991(4) 0.9381(3) 0.3484(2) 0.056(2) Uani 1 1 d .
H42A H 0.3993 0.9098 0.3760 0.084 Uiso 1 1 calc R
H42B H 0.3494 0.9411 0.3363 0.084 Uiso 1 1 calc R
H42C H 0.4166 0.9831 0.3564 0.084 Uiso 1 1 calc R
C43 C 0.8032(3) 0.3845(3) 0.05646(16) 0.0195(12) Uani 1 1 d .
C44 C 0.7904(3) 0.3559(3) 0.10202(17) 0.0217(12) Uani 1 1 d .
C45 C 0.8288(3) 0.3818(3) 0.14089(16) 0.0240(13) Uani 1 1 d .
H45 H 0.8221 0.3625 0.1705 0.029 Uiso 1 1 calc R
C46 C 0.8778(3) 0.4372(3) 0.13473(17) 0.0222(13) Uani 1 1 d .
C47 C 0.8897(3) 0.4646(3) 0.09014(16) 0.0197(12) Uani 1 1 d .
C48 C 0.8534(3) 0.4371(3) 0.05137(18) 0.0232(13) Uani 1 1 d .
H48 H 0.8631 0.4544 0.0216 0.028 Uiso 1 1 calc R
C49 C 1.0612(3) 0.4612(3) 0.09508(18) 0.0249(13) Uani 1 1 d .
C50 C 1.0934(3) 0.4341(3) 0.13509(18) 0.0235(13) Uani 1 1 d .
H50 H 1.0872 0.4539 0.1645 0.028 Uiso 1 1 calc R
C51 C 1.1355(3) 0.3757(3) 0.12859(18) 0.0235(13) Uani 1 1 d .
C52 C 1.1439(3) 0.3455(3) 0.08567(18) 0.0288(14) Uani 1 1 d .
H52 H 1.1722 0.3059 0.0829 0.035 Uiso 1 1 calc R
C53 C 1.1107(3) 0.3733(3) 0.04653(17) 0.0268(14) Uani 1 1 d .
C54 C 1.0680(3) 0.4328(3) 0.05129(18) 0.0257(13) Uani 1 1 d .
H54 H 1.0448 0.4525 0.0254 0.031 Uiso 1 1 calc R
C55 C 1.1213(4) 0.3415(4) -0.00190(19) 0.057(2) Uani 1 1 d .
H55A H 1.0946 0.3679 -0.0248 0.086 Uiso 1 1 calc R
H55B H 1.1028 0.2954 -0.0017 0.086 Uiso 1 1 calc R
H55C H 1.1733 0.3413 -0.0097 0.086 Uiso 1 1 calc R
C56 C 1.1096(3) 0.2262(3) 0.16887(17) 0.0225(13) Uani 1 1 d .
C57 C 1.0367(3) 0.2090(3) 0.15964(17) 0.0250(13) Uani 1 1 d .
H57 H 0.9983 0.2370 0.1702 0.030 Uiso 1 1 calc R
C58 C 1.0208(3) 0.1499(3) 0.13457(17) 0.0234(13) Uani 1 1 d .
C59 C 1.0786(3) 0.1083(3) 0.11770(17) 0.0274(14) Uani 1 1 d .
C60 C 1.1528(3) 0.1265(3) 0.12583(17) 0.0253(13) Uani 1 1 d .
H60 H 1.1912 0.0998 0.1139 0.030 Uiso 1 1 calc R
C61 C 1.1684(3) 0.1849(3) 0.15193(17) 0.0239(13) Uani 1 1 d .
C62 C 0.9083(3) 0.1647(3) 0.04174(17) 0.0234(13) Uani 1 1 d .
C63 C 0.8426(3) 0.2003(3) 0.04087(17) 0.0232(13) Uani 1 1 d .
H63 H 0.8056 0.1929 0.0632 0.028 Uiso 1 1 calc R
C64 C 0.8339(3) 0.2478(3) 0.00513(18) 0.0217(12) Uani 1 1 d .
C65 C 0.8868(3) 0.2584(3) -0.02893(18) 0.0278(14) Uani 1 1 d .
H65 H 0.8786 0.2901 -0.0528 0.033 Uiso 1 1 calc R
C66 C 0.9534(3) 0.2208(3) -0.02729(18) 0.0286(14) Uani 1 1 d .
C67 C 0.9639(3) 0.1745(3) 0.00864(18) 0.0294(14) Uani 1 1 d .
H67 H 1.0081 0.1500 0.0107 0.035 Uiso 1 1 calc R
C68 C 1.0091(3) 0.2274(3) -0.06678(19) 0.0415(17) Uani 1 1 d .
H68A H 0.9928 0.2621 -0.0884 0.062 Uiso 1 1 calc R
H68B H 1.0133 0.1844 -0.0829 0.062 Uiso 1 1 calc R
H68C H 1.0567 0.2399 -0.0541 0.062 Uiso 1 1 calc R
C69 C 0.7265(3) 0.2743(3) 0.15038(16) 0.0262(14) Uani 1 1 d .
H69A H 0.7070 0.3086 0.1717 0.031 Uiso 1 1 calc R
H69B H 0.7721 0.2560 0.1636 0.031 Uiso 1 1 calc R
C70 C 0.6704(4) 0.2178(3) 0.1435(2) 0.0482(19) Uani 1 1 d .
H70A H 0.6919 0.1825 0.1237 0.058 Uiso 1 1 calc R
H70B H 0.6272 0.2361 0.1274 0.058 Uiso 1 1 calc R
C71 C 0.6454(4) 0.1852(4) 0.1909(2) 0.068(2) Uani 1 1 d .
H71A H 0.6334 0.2212 0.2132 0.082 Uiso 1 1 calc R
H71B H 0.6009 0.1581 0.1858 0.082 Uiso 1 1 calc R
C72 C 0.7048(6) 0.1408(5) 0.2108(3) 0.117(4) Uani 1 1 d .
H72A H 0.6884 0.1221 0.2403 0.176 Uiso 1 1 calc R
H72B H 0.7490 0.1675 0.2158 0.176 Uiso 1 1 calc R
H72C H 0.7154 0.1042 0.1894 0.176 Uiso 1 1 calc R
C73 C 0.9019(3) 0.4437(3) 0.21879(16) 0.0340(15) Uani 1 1 d .
H73A H 0.9232 0.3987 0.2237 0.041 Uiso 1 1 calc R
H73B H 0.8490 0.4415 0.2252 0.041 Uiso 1 1 calc R
C74 C 0.9386(4) 0.4953(3) 0.25036(18) 0.0437(18) Uani 1 1 d .
H74A H 0.9917 0.4947 0.2445 0.052 Uiso 1 1 calc R
H74B H 0.9307 0.4817 0.2828 0.052 Uiso 1 1 calc R
C75 C 0.9106(5) 0.5673(4) 0.2441(2) 0.064(2) Uani 1 1 d .
H75A H 0.9362 0.5967 0.2663 0.077 Uiso 1 1 calc R
H75B H 0.9236 0.5827 0.2127 0.077 Uiso 1 1 calc R
C76 C 0.8302(5) 0.5762(4) 0.2505(3) 0.096(3) Uani 1 1 d .
H76A H 0.8173 0.6233 0.2456 0.144 Uiso 1 1 calc R
H76B H 0.8167 0.5628 0.2818 0.144 Uiso 1 1 calc R
H76C H 0.8041 0.5481 0.2282 0.144 Uiso 1 1 calc R
C77 C 1.3012(3) 0.1642(3) 0.14892(19) 0.0304(15) Uani 1 1 d .
H77A H 1.3028 0.1576 0.1151 0.036 Uiso 1 1 calc R
H77B H 1.2973 0.1198 0.1639 0.036 Uiso 1 1 calc R
C78 C 1.3696(3) 0.2007(3) 0.16532(18) 0.0339(15) Uani 1 1 d .
H78A H 1.3691 0.2471 0.1532 0.041 Uiso 1 1 calc R
H78B H 1.4130 0.1778 0.1525 0.041 Uiso 1 1 calc R
C79 C 1.3763(3) 0.2032(4) 0.2193(2) 0.0502(19) Uani 1 1 d D
H79A H 1.4143 0.2346 0.2286 0.100 Uiso 0.50 1 d P
H79B H 1.3287 0.2206 0.2324 0.100 Uiso 0.50 1 d P
H79C H 1.3334 0.2279 0.2332 0.100 Uiso 0.50 1 d P
H79D H 1.3770 0.1576 0.2331 0.100 Uiso 0.50 1 d P
C80A C 1.3927(6) 0.1318(6) 0.2413(3) 0.033(3) Uani 0.50 1 d P
H80A H 1.3481 0.1038 0.2371 0.100 Uiso 0.50 1 d P
H80B H 1.4023 0.1373 0.2736 0.100 Uiso 0.50 1 d P
H80C H 1.4326 0.1122 0.2249 0.100 Uiso 0.50 1 d P
C80B C 1.4461(8) 0.2459(10) 0.2291(6) 0.121(8) Uani 0.50 1 d PD
H80D H 1.4438 0.2875 0.2152 0.150 Uiso 0.50 1 d P
H80E H 1.4877 0.2184 0.2113 0.150 Uiso 0.50 1 d P
H80F H 1.4592 0.2438 0.2603 0.150 Uiso 0.50 1 d P
C81 C 1.1131(3) 0.0048(3) 0.0761(2) 0.0378(16) Uani 1 1 d .
H81A H 1.1450 -0.0116 0.1011 0.045 Uiso 1 1 calc R
H81B H 1.1436 0.0270 0.0524 0.045 Uiso 1 1 calc R
C82 C 1.0697(4) -0.0530(3) 0.0549(2) 0.0419(17) Uani 1 1 d .
H82A H 1.0385 -0.0731 0.0790 0.050 Uiso 1 1 calc R
H82B H 1.1041 -0.0880 0.0443 0.050 Uiso 1 1 calc R
C83 C 1.0204(4) -0.0306(3) 0.0132(2) 0.0453(17) Uani 1 1 d .
H83A H 0.9857 -0.0671 0.0059 0.054 Uiso 1 1 calc R
H83B H 0.9917 0.0093 0.0224 0.054 Uiso 1 1 calc R
C84 C 1.0649(4) -0.0136(4) -0.0305(2) 0.061(2) Uani 1 1 d .
H84A H 1.0316 -0.0001 -0.0552 0.091 Uiso 1 1 calc R
H84B H 1.0926 -0.0531 -0.0402 0.091 Uiso 1 1 calc R
H84C H 1.0985 0.0233 -0.0237 0.091 Uiso 1 1 calc R
C85 C 0.3070(4) 0.4564(5) 0.2444(3) 0.098(3) Uani 1 1 d .
H85A H 0.3420 0.4686 0.2204 0.147 Uiso 1 1 calc R
H85B H 0.3034 0.4075 0.2464 0.147 Uiso 1 1 calc R
H85C H 0.3235 0.4744 0.2741 0.147 Uiso 1 1 calc R
C86 C 0.2325(5) 0.4857(4) 0.2326(3) 0.067(2) Uani 1 1 d .
C87 C 0.1705(4) 0.4729(5) 0.2666(3) 0.090(3) Uani 1 1 d .
H87A H 0.1257 0.4938 0.2551 0.136 Uiso 1 1 calc R
H87B H 0.1830 0.4922 0.2966 0.136 Uiso 1 1 calc R
H87C H 0.1629 0.4245 0.2699 0.136 Uiso 1 1 calc R
C88 C 0.7278(5) 1.0241(5) 0.0813(4) 0.121(4) Uani 1 1 d .
H88A H 0.6842 1.0358 0.0990 0.182 Uiso 1 1 calc R
H88B H 0.7136 1.0121 0.0498 0.182 Uiso 1 1 calc R
H88C H 0.7609 1.0626 0.0805 0.182 Uiso 1 1 calc R
C89 C 0.7670(7) 0.9631(8) 0.1045(4) 0.121(5) Uani 1 1 d .
C90 C 0.8369(6) 0.9442(5) 0.0793(4) 0.131(4) Uani 1 1 d .
H90A H 0.8600 0.9063 0.0949 0.196 Uiso 1 1 calc R
H90B H 0.8702 0.9826 0.0793 0.196 Uiso 1 1 calc R
H90C H 0.8254 0.9317 0.0475 0.196 Uiso 1 1 calc R

loop_
_atom_site_aniso_label
_atom_site_aniso_U_11
_atom_site_aniso_U_22
_atom_site_aniso_U_33
_atom_site_aniso_U_23
_atom_site_aniso_U_13
_atom_site_aniso_U_12
S1 0.0268(8) 0.0262(8) 0.0185(6) -0.0008(6) 0.0000(6) -0.0012(7)
S2 0.0254(8) 0.0362(9) 0.0284(8) 0.0011(7) 0.0030(7) 0.0031(8)
S3 0.0189(7) 0.0297(8) 0.0248(7) 0.0032(7) 0.0025(6) 0.0008(7)
S4 0.0267(8) 0.0218(8) 0.0346(8) -0.0013(7) 0.0053(7) 0.0006(7)
S5 0.0261(8) 0.0275(8) 0.0197(7) 0.0009(6) -0.0033(6) -0.0001(7)
S6 0.0263(8) 0.0200(8) 0.0281(8) 0.0032(7) -0.0037(6) 0.0007(7)
S7 0.0359(9) 0.0258(8) 0.0209(7) -0.0013(6) -0.0022(7) 0.0059(7)
S8 0.0274(8) 0.0366(10) 0.0305(8) 0.0040(7) 0.0009(7) -0.0007(8)
O1 0.035(2) 0.033(2) 0.0228(19) 0.0000(18) 0.0124(18) -0.005(2)
O2 0.026(2) 0.031(2) 0.0234(19) -0.0072(17) -0.0054(17) -0.0032(19)
O3 0.023(2) 0.031(2) 0.0201(18) 0.0046(17) 0.0044(16) 0.0016(19)
O4 0.040(3) 0.037(2) 0.041(2) 0.016(2) 0.001(2) 0.010(2)
O5 0.025(2) 0.049(3) 0.038(2) -0.005(2) 0.0004(19) -0.008(2)
O6 0.039(2) 0.028(2) 0.027(2) 0.0003(18) 0.0097(19) -0.005(2)
O7 0.027(2) 0.040(2) 0.0191(18) 0.0073(18) 0.0012(17) 0.0052(19)
O8 0.0170(19) 0.040(2) 0.038(2) 0.007(2) 0.0022(17) 0.0006(19)
O9 0.020(2) 0.024(2) 0.035(2) -0.0005(18) 0.0079(18) -0.0006(18)
O10 0.036(2) 0.024(2) 0.029(2) 0.0088(18) 0.0063(18) 0.0072(19)
O11 0.038(2) 0.030(2) 0.053(3) -0.010(2) 0.003(2) -0.010(2)
O12 0.021(2) 0.018(2) 0.036(2) -0.0041(18) 0.0088(17) -0.0027(17)
O13 0.021(2) 0.031(2) 0.042(2) -0.012(2) -0.0017(19) -0.0038(19)
O14 0.035(2) 0.022(2) 0.041(2) -0.0076(19) 0.001(2) -0.004(2)
O15 0.030(2) 0.040(2) 0.0198(18) 0.0050(18) 0.0016(17) 0.010(2)
O16 0.039(2) 0.034(2) 0.0203(19) -0.0016(18) 0.0041(18) 0.002(2)
O17 0.044(2) 0.035(2) 0.0141(18) 0.0060(17) -0.0032(18) -0.007(2)
O18 0.023(2) 0.035(2) 0.033(2) -0.004(2) -0.0056(18) 0.0059(19)
O19 0.021(2) 0.021(2) 0.032(2) -0.0025(17) -0.0049(17) 0.0028(17)
O20 0.027(2) 0.029(2) 0.0244(19) 0.0088(17) -0.0019(17) -0.0037(19)
O21 0.036(2) 0.022(2) 0.044(2) -0.010(2) -0.006(2) 0.0019(19)
O22 0.023(2) 0.019(2) 0.0290(19) 0.0026(17) -0.0071(17) -0.0012(17)
O23 0.048(3) 0.039(3) 0.0215(19) -0.0062(19) -0.011(2) 0.008(2)
O24 0.034(2) 0.033(2) 0.029(2) -0.0046(18) 0.0029(19) 0.008(2)
O25 0.032(2) 0.030(2) 0.0248(19) 0.0083(18) -0.0049(18) -0.002(2)
O26 0.026(2) 0.053(3) 0.038(2) 0.000(2) 0.006(2) 0.009(2)
O27 0.045(3) 0.041(3) 0.049(3) 0.018(2) 0.000(2) -0.010(2)
O28 0.031(2) 0.023(2) 0.031(2) 0.0047(18) -0.0060(18) 0.0025(19)
O29 0.028(2) 0.029(2) 0.0182(17) 0.0018(17) -0.0007(17) -0.0080(19)
O30 0.031(2) 0.033(2) 0.0204(19) -0.0014(18) 0.0009(18) -0.005(2)
O31 0.024(2) 0.034(2) 0.031(2) -0.0068(19) -0.0028(18) 0.0080(19)
O32 0.034(2) 0.025(2) 0.035(2) -0.0093(19) -0.0077(19) 0.006(2)
O33 0.121(5) 0.070(4) 0.067(3) 0.010(3) -0.029(4) -0.019(4)
O34 0.329(13) 0.449(18) 0.054(4) 0.065(7) -0.055(6) -0.315(14)
C1 0.026(3) 0.024(3) 0.015(3) -0.001(2) -0.002(2) 0.000(3)
C2 0.023(3) 0.028(3) 0.017(3) 0.000(3) -0.003(2) -0.009(3)
C3 0.019(3) 0.023(3) 0.021(3) 0.002(2) -0.002(2) -0.002(3)
C4 0.036(3) 0.024(3) 0.024(3) 0.001(3) -0.002(3) -0.002(3)
C5 0.023(3) 0.024(3) 0.032(3) 0.000(3) 0.000(3) -0.004(3)
C6 0.022(3) 0.024(3) 0.026(3) 0.002(3) 0.001(3) -0.004(3)
C7 0.032(3) 0.018(3) 0.028(3) -0.004(3) 0.012(3) 0.003(3)
C8 0.030(3) 0.022(3) 0.027(3) -0.004(3) 0.002(3) 0.003(3)
C9 0.024(3) 0.015(3) 0.026(3) -0.003(3) 0.007(3) 0.000(3)
C10 0.033(3) 0.021(3) 0.025(3) -0.002(3) 0.007(3) 0.000(3)
C11 0.029(3) 0.028(3) 0.030(3) -0.007(3) 0.005(3) -0.003(3)
C12 0.023(3) 0.027(3) 0.039(3) -0.010(3) 0.005(3) 0.001(3)
C13 0.038(4) 0.036(4) 0.044(4) 0.002(3) -0.003(3) -0.004(3)
C14 0.020(3) 0.025(3) 0.016(3) 0.005(2) 0.002(2) 0.002(3)
C15 0.020(3) 0.024(3) 0.023(3) -0.001(3) -0.002(2) 0.000(3)
C16 0.031(3) 0.031(4) 0.021(3) 0.001(3) -0.003(3) 0.003(3)
C17 0.032(3) 0.025(3) 0.020(3) -0.006(3) 0.003(3) -0.005(3)
C18 0.023(3) 0.022(3) 0.024(3) 0.001(3) 0.000(2) 0.000(3)
C19 0.021(3) 0.024(3) 0.021(3) 0.005(2) 0.000(2) -0.005(3)
C20 0.021(3) 0.016(3) 0.025(3) 0.000(2) 0.000(3) 0.003(2)
C21 0.023(3) 0.024(3) 0.019(3) 0.000(2) 0.001(2) 0.006(3)
C22 0.021(3) 0.023(3) 0.019(3) 0.003(2) 0.005(3) 0.004(3)
C23 0.027(3) 0.026(3) 0.025(3) -0.002(3) -0.002(3) 0.001(3)
C24 0.037(4) 0.041(4) 0.016(3) 0.004(3) 0.000(3) -0.002(3)
C25 0.031(3) 0.029(4) 0.021(3) 0.004(3) 0.008(3) 0.007(3)
C26 0.064(5) 0.082(6) 0.025(3) -0.018(4) 0.005(3) -0.022(4)
C27 0.024(3) 0.043(4) 0.051(4) -0.007(3) -0.005(3) -0.001(3)
C28 0.025(3) 0.050(5) 0.053(4) -0.008(4) -0.006(3) -0.006(3)
C29 0.059(5) 0.068(5) 0.048(4) 0.015(4) 0.001(4) 0.032(4)
C30 0.083(6) 0.068(5) 0.051(4) 0.001(4) 0.002(4) 0.018(5)
C31 0.045(4) 0.027(3) 0.034(3) 0.000(3) -0.009(3) -0.008(3)
C32 0.080(6) 0.034(4) 0.041(4) -0.011(3) 0.008(4) -0.012(4)
C33 0.048(5) 0.041(5) 0.116(7) -0.033(5) 0.026(5) -0.005(4)
C34 0.063(5) 0.056(5) 0.119(7) 0.005(5) -0.011(5) 0.002(5)
C35 0.034(4) 0.050(4) 0.020(3) 0.011(3) -0.001(3) 0.011(3)
C36 0.057(5) 0.128(8) 0.032(4) 0.024(4) -0.002(4) 0.055(5)
C39 0.038(4) 0.040(4) 0.021(3) -0.001(3) 0.000(3) -0.002(3)
C40 0.031(3) 0.051(4) 0.026(3) -0.013(3) 0.002(3) -0.006(3)
C41 0.045(4) 0.061(5) 0.022(3) 0.002(3) 0.003(3) 0.008(4)
C42 0.076(5) 0.050(5) 0.041(4) -0.012(4) 0.015(4) -0.010(4)
C43 0.025(3) 0.019(3) 0.014(2) 0.004(2) -0.001(2) 0.000(3)
C44 0.023(3) 0.023(3) 0.020(3) 0.002(3) 0.002(2) 0.005(3)
C45 0.030(3) 0.030(3) 0.012(3) 0.005(2) -0.001(2) 0.000(3)
C46 0.026(3) 0.023(3) 0.018(3) -0.002(3) -0.005(2) 0.005(3)
C47 0.019(3) 0.018(3) 0.022(3) -0.005(2) 0.004(2) 0.000(3)
C48 0.024(3) 0.024(3) 0.022(3) 0.003(3) 0.003(3) 0.009(3)
C49 0.021(3) 0.021(3) 0.033(3) 0.004(3) 0.001(3) -0.004(3)
C50 0.023(3) 0.024(3) 0.024(3) -0.002(3) -0.004(3) -0.002(3)
C51 0.015(3) 0.029(3) 0.026(3) 0.002(3) -0.004(2) -0.004(3)
C52 0.024(3) 0.026(3) 0.037(3) -0.006(3) 0.000(3) 0.004(3)
C53 0.027(3) 0.037(4) 0.016(3) 0.000(3) -0.001(2) 0.005(3)
C54 0.021(3) 0.029(3) 0.028(3) 0.004(3) -0.005(3) 0.002(3)
C55 0.069(5) 0.071(5) 0.032(3) -0.017(4) -0.003(3) 0.032(4)
C56 0.023(3) 0.023(3) 0.021(3) -0.001(3) 0.003(2) 0.009(3)
C57 0.032(3) 0.023(3) 0.019(3) 0.006(3) 0.004(3) 0.007(3)
C58 0.023(3) 0.027(3) 0.021(3) -0.001(3) 0.001(2) 0.001(3)
C59 0.035(3) 0.028(3) 0.019(3) 0.003(3) -0.004(3) 0.007(3)
C60 0.021(3) 0.033(4) 0.022(3) -0.001(3) -0.001(2) 0.010(3)
C61 0.023(3) 0.029(3) 0.020(3) 0.000(3) -0.001(2) 0.002(3)
C62 0.030(3) 0.020(3) 0.020(3) -0.004(2) -0.007(3) -0.005(3)
C63 0.017(3) 0.024(3) 0.028(3) -0.005(3) 0.000(2) -0.004(3)
C64 0.018(3) 0.024(3) 0.023(3) -0.006(3) -0.004(2) -0.002(3)
C65 0.031(3) 0.031(4) 0.021(3) -0.002(3) -0.002(3) -0.002(3)
C66 0.025(3) 0.034(4) 0.027(3) -0.003(3) 0.003(3) -0.006(3)
C67 0.026(3) 0.031(3) 0.031(3) -0.007(3) -0.005(3) -0.001(3)
C68 0.036(4) 0.050(4) 0.039(4) 0.000(3) 0.009(3) 0.005(3)
C69 0.033(3) 0.030(3) 0.016(3) 0.005(2) 0.000(3) 0.003(3)
C70 0.054(4) 0.053(5) 0.038(4) 0.022(3) -0.011(3) -0.031(4)
C71 0.086(6) 0.065(5) 0.055(4) 0.029(4) -0.037(4) -0.039(5)
C72 0.173(11) 0.107(8) 0.071(6) 0.009(6) 0.027(7) -0.031(9)
C73 0.042(4) 0.042(4) 0.018(3) 0.004(3) -0.001(3) 0.005(3)
C74 0.041(4) 0.066(5) 0.024(3) -0.012(3) -0.010(3) -0.011(4)
C75 0.116(7) 0.041(5) 0.036(4) -0.011(4) -0.013(5) -0.019(5)
C76 0.133(9) 0.074(6) 0.082(6) -0.037(5) -0.048(6) 0.048(7)
C77 0.024(3) 0.041(4) 0.026(3) 0.000(3) 0.004(3) 0.010(3)
C78 0.024(3) 0.040(4) 0.038(3) 0.000(3) 0.003(3) 0.003(3)
C79 0.028(3) 0.074(5) 0.049(4) -0.018(4) -0.005(3) -0.005(4)
C80A 0.043(7) 0.042(8) 0.013(5) -0.005(5) -0.015(5) 0.026(7)
C80B 0.110(16) 0.18(2) 0.070(12) 0.026(14) -0.021(12) -0.019(18)
C81 0.041(4) 0.027(4) 0.046(4) -0.007(3) -0.005(3) 0.012(3)
C82 0.057(4) 0.025(4) 0.044(4) -0.005(3) 0.016(4) -0.002(3)
C83 0.051(4) 0.042(4) 0.043(4) -0.011(3) 0.001(4) -0.014(4)
C84 0.077(5) 0.059(5) 0.047(4) -0.012(4) -0.014(4) -0.025(5)
C85 0.049(5) 0.163(10) 0.082(6) -0.024(7) -0.018(5) 0.033(6)
C86 0.102(7) 0.060(6) 0.039(4) -0.004(4) 0.000(5) -0.010(5)
C87 0.076(6) 0.135(9) 0.060(5) -0.019(6) 0.020(5) -0.005(6)
C88 0.061(6) 0.098(9) 0.206(13) -0.061(9) 0.014(8) -0.020(6)
C89 0.124(11) 0.174(14) 0.064(7) -0.001(8) -0.017(7) -0.115(11)
C90 0.179(12) 0.091(8) 0.122(9) -0.003(7) -0.040(10) -0.053(9)

loop_
_atom_type_symbol
_atom_type_description
_atom_type_scat_dispersion_real
_atom_type_scat_dispersion_imag
_atom_type_scat_source
C C 0.0033 0.0016 'International Tables Vol C Tables 4.2.6.8 and 6.1.1.4'
H H 0.0000 0.0000 'International Tables Vol C Tables 4.2.6.8 and 6.1.1.4'
O O 0.0106 0.0060 'International Tables Vol C Tables 4.2.6.8 and 6.1.1.4'
S S 0.1246 0.1234 'International Tables Vol C Tables 4.2.6.8 and 6.1.1.4'

loop_
_geom_angle_atom_site_label_1
_geom_angle_atom_site_label_2
_geom_angle_atom_site_label_3
_geom_angle
O1 S1 O2 120.1(2)
O1 S1 O3 102.4(2)
O2 S1 O3 107.8(2)
O1 S1 C1 112.5(2)
O2 S1 C1 108.1(2)
O3 S1 C1 104.7(2)
O4 S2 O5 120.7(2)
O4 S2 O6 102.6(2)
O5 S2 O6 109.3(2)
O4 S2 C3 111.0(2)
O5 S2 C3 107.8(2)
O6 S2 C3 104.2(2)
O7 S3 O8 118.4(2)
O7 S3 O9 109.3(2)
O8 S3 O9 103.1(2)
O7 S3 C14 108.7(2)
O8 S3 C14 111.9(2)
O9 S3 C14 104.5(2)
O11 S4 O10 119.8(2)
O11 S4 O12 102.3(2)
O10 S4 O12 109.6(2)
O11 S4 C18 110.4(2)
O10 S4 C18 108.2(2)
O12 S4 C18 105.5(2)
O18 S5 O17 118.6(2)
O18 S5 O19 102.7(2)
O17 S5 O19 109.2(2)
O18 S5 C43 112.0(2)
O17 S5 C43 107.5(2)
O19 S5 C43 106.1(2)
O21 S6 O20 119.1(2)
O21 S6 O22 102.4(2)
O20 S6 O22 110.0(2)
O21 S6 C47 111.7(2)
O20 S6 C47 107.0(2)
O22 S6 C47 106.0(2)
O23 S7 O24 120.1(2)
O23 S7 O25 103.8(2)
O24 S7 O25 108.6(2)
O23 S7 C56 112.2(2)
O24 S7 C56 107.4(2)
O25 S7 C56 103.4(2)
O27 S8 O26 120.8(2)
O27 S8 O28 103.1(2)
O26 S8 O28 109.0(2)
O27 S8 C58 110.4(3)
O26 S8 C58 107.8(3)
O28 S8 C58 104.6(2)
C22 O3 S1 117.0(3)
C7 O6 S2 120.5(3)
C9 O9 S3 118.8(3)
C20 O12 S4 123.1(3)
C6 O13 C27 120.7(4)
C4 O14 C31 120.8(4)
C15 O15 C35 117.2(4)
C17 O16 C39 117.5(4)
C64 O19 S5 121.4(3)
C49 O22 S6 122.2(3)
C51 O25 S7 117.4(3)
C62 O28 S8 120.8(3)
C44 O29 C69 117.5(4)
C46 O30 C73 119.5(4)
C61 O31 C77 119.2(4)
C59 O32 C81 119.9(4)
C2 C1 C6 119.8(5)
C2 C1 S1 118.7(4)
C6 C1 S1 121.5(4)
C3 C2 C1 120.5(5)
C3 C2 H2 119.7
C1 C2 H2 119.7
C2 C3 C4 120.3(5)
C2 C3 S2 117.9(4)
C4 C3 S2 121.2(4)
O14 C4 C5 124.4(5)
O14 C4 C3 115.6(5)
C5 C4 C3 120.0(5)
C4 C5 C6 118.9(5)
C4 C5 H5 120.6
C6 C5 H5 120.6
O13 C6 C1 116.1(5)
O13 C6 C5 123.4(5)
C1 C6 C5 120.4(5)
C8 C7 C12 123.5(5)
C8 C7 O6 117.4(5)
C12 C7 O6 118.2(5)
C7 C8 C9 116.3(5)
C7 C8 H8 121.8
C9 C8 H8 121.8
C10 C9 C8 122.2(5)
C10 C9 O9 122.8(4)
C8 C9 O9 114.8(5)
C9 C10 C11 120.6(5)
C9 C10 H10 119.7
C11 C10 H10 119.7
C10 C11 C12 118.4(5)
C10 C11 C13 120.2(5)
C12 C11 C13 121.4(5)
C7 C12 C11 119.0(5)
C7 C12 H12 120.5
C11 C12 H12 120.5
C11 C13 H13A 109.5
C11 C13 H13B 109.5
H13A C13 H13B 109.5
C11 C13 H13C 109.5
H13A C13 H13C 109.5
H13B C13 H13C 109.5
C15 C14 C19 120.2(5)
C15 C14 S3 123.3(4)
C19 C14 S3 116.4(4)
O15 C15 C14 117.5(4)
O15 C15 C16 122.3(5)
C14 C15 C16 120.2(5)
C17 C16 C15 119.3(5)
C17 C16 H16 120.3
C15 C16 H16 120.3
O16 C17 C16 122.5(5)
O16 C17 C18 116.8(5)
C16 C17 C18 120.7(5)
C17 C18 C19 120.2(5)
C17 C18 S4 122.8(4)
C19 C18 S4 116.7(4)
C18 C19 C14 119.2(5)
C18 C19 H19 120.4
C14 C19 H19 120.4
C21 C20 C25 123.0(5)
C21 C20 O12 113.8(4)
C25 C20 O12 123.1(5)
C20 C21 C22 116.6(5)
C20 C21 H21 121.7
C22 C21 H21 121.7
C21 C22 C23 122.6(5)
C21 C22 O3 119.9(4)
C23 C22 O3 117.5(5)
C24 C23 C22 119.0(5)
C24 C23 H23 120.5
C22 C23 H23 120.5
C23 C24 C25 119.2(5)
C23 C24 C26 121.4(5)
C25 C24 C26 119.3(5)
C20 C25 C24 119.5(5)
C20 C25 H25 120.3
C24 C25 H25 120.3
C24 C26 H26A 109.5
C24 C26 H26B 109.5
H26A C26 H26B 109.5
C24 C26 H26C 109.5
H26A C26 H26C 109.5
H26B C26 H26C 109.5
O13 C27 C28 105.2(5)
O13 C27 H27A 110.7
C28 C27 H27A 110.7
O13 C27 H27B 110.7
C28 C27 H27B 110.7
H27A C27 H27B 108.8
C27 C28 C29 113.0(5)
C27 C28 H28A 109.0
C29 C28 H28A 109.0
C27 C28 H28B 109.0
C29 C28 H28B 109.0
H28A C28 H28B 107.8
C30 C29 C28 115.4(6)
C30 C29 H29A 108.4
C28 C29 H29A 108.4
C30 C29 H29B 108.4
C28 C29 H29B 108.4
H29A C29 H29B 107.5
C29 C30 H30A 109.5
C29 C30 H30B 109.5
H30A C30 H30B 109.5
C29 C30 H30C 109.5
H30A C30 H30C 109.5
H30B C30 H30C 109.5
O14 C31 C32 105.2(5)
O14 C31 H31A 110.7
C32 C31 H31A 110.7
O14 C31 H31B 110.7
C32 C31 H31B 110.7
H31A C31 H31B 108.8
C31 C32 C33 114.2(5)
C31 C32 H32A 108.7
C33 C32 H32A 108.7
C31 C32 H32B 108.7
C33 C32 H32B 108.7
H32A C32 H32B 107.6
C34 C33 C32 113.6(6)
C34 C33 H33A 108.8
C32 C33 H33A 108.8
C34 C33 H33B 108.8
C32 C33 H33B 108.8
H33A C33 H33B 107.7
C33 C34 H34A 109.5
C33 C34 H34B 109.5
H34A C34 H34B 109.5
C33 C34 H34C 109.5
H34A C34 H34C 109.5
H34B C34 H34C 109.5
O15 C35 C36 107.2(4)
O15 C35 H35A 110.3
C36 C35 H35A 110.3
O15 C35 H35B 110.3
C36 C35 H35B 110.3
H35A C35 H35B 108.5
C37B C36 C35 123.3(8)
C37B C36 C37A 24.5(8)
C35 C36 C37A 108.0(7)
C37B C36 H36A 117.6(8)
C35 C36 H36A 109.6(6)
C37A C36 H36A 113.4(10)
C37B C36 H36B 88.2(6)
C35 C36 H36B 109.1(6)
C37A C36 H36B 112.3(10)
H36A C36 H36B 104.4(6)
C37B C36 H36C 107.3(7)
C35 C36 H36C 105.3(6)
C37A C36 H36C 131.8(11)
H36A C36 H36C 86.2(5)
H36B C36 H36C 21.66(17)
C37B C36 H36D 108.9(8)
C35 C36 H36D 107.3(6)
C37A C36 H36D 99.3(10)
H36A C36 H36D 16.95(10)
H36B C36 H36D 120.0(7)
H36C C36 H36D 102.9(6)
C37B C37A C38B 139(2)
C37B C37A C36 72.2(3)
C38B C37A C36 134(2)
C37B C37A C38A 83.7(18)
C38B C37A C38A 55.6(11)
C36 C37A C38A 130.0(12)
C37B C37A H37A 67(3)
C38B C37A H37A 118.0(14)
C36 C37A H37A 105.1(12)
C38A C37A H37A 104.7(12)
C37B C37A H37B 169(3)
C38B C37A H37B 50.0(14)
C36 C37A H37B 105.0(11)
C38A C37A H37B 105.4(13)
H37A C37A H37B 104.2(14)
C37B C37A H37C 27.5(17)
C38B C37A H37C 112.9(14)
C36 C37A H37C 85.9(8)
C38A C37A H37C 57.8(8)
H37A C37A H37C 85.2(14)
H37B C37A H37C 162.8(14)
C37B C37A H37D 48(2)
C38B C37A H37D 133.5(15)
C36 C37A H37D 92.5(10)
C38A C37A H37D 103.2(13)
H37A C37A H37D 19.4(5)
H37B C37A H37D 122.5(14)
H37C C37A H37D 69.1(10)
C37B C37A H38E 170(3)
C38B C37A H38E 43.5(12)
C36 C37A H38E 113.2(11)
C38A C37A H38E 98.3(11)
H37A C37A H38E 102.5(11)
H37B C37A H38E 8.22(16)
H37C C37A H38E 156.1(9)
H37D C37A H38E 121.6(11)
C38B C38A C37A 38.2(8)
C38B C38A C37B 61.4(7)
C37A C38A C37B 23.2(8)
C38B C38A H38A 87.2(13)
C37A C38A H38A 109.0(10)
C37B C38A H38A 119.1(13)
C38B C38A H38B 87.7(12)
C37A C38A H38B 109.1(14)
C37B C38A H38B 119.9(11)
H38A C38A H38B 108.1(14)
C38B C38A H38C 148.2(15)
C37A C38A H38C 110.1(15)
C37B C38A H38C 86.9(11)
H38A C38A H38C 109.3(13)
H38B C38A H38C 111.1(14)
C38B C38A H37C 96.7(10)
C37A C38A H37C 58.9(10)
C37B C38A H37C 36.2(6)
H38A C38A H37C 133.6(13)
H38B C38A H37C 118.2(12)
H38C C38A H37C 52.1(7)
C38B C38A H38D 45.7(8)
C37A C38A H38D 74.2(7)
C37B C38A H38D 93.1(10)
H38A C38A H38D 41.5(6)
H38B C38A H38D 99.6(13)
H38C C38A H38D 144.5(15)
H37C C38A H38D 126.5(10)
C38B C38A H38F 39.2(7)
C37A C38A H38F 63.0(10)
C37B C38A H38F 81.6(7)
H38A C38A H38F 106.3(12)
H38B C38A H38F 49.6(6)
H38C C38A H38F 143.7(14)
H37C C38A H38F 105.3(8)
H38D C38A H38F 70.7(7)
C37A C37B C36 83.3(7)
C37A C37B C38B 24.6(13)
C36 C37B C38B 101.5(9)
C37A C37B C38A 73.1(14)
C36 C37B C38A 130.3(10)
C38B C37B C38A 48.5(7)
C37A C37B H37A 74(2)
C36 C37B H37A 112.2(11)
C38B C37B H37A 82.4(10)
C38A C37B H37A 102.5(9)
C37A C37B H37C 135(2)
C36 C37B H37C 113.8(11)
C38B C37B H37C 111.2(11)
C38A C37B H37C 63.9(9)
H37A C37B H37C 127.5(9)
C37A C37B H37D 103(3)
C36 C37B H37D 111.2(10)
C38B C37B H37D 110.7(12)
C38A C37B H37D 116.3(8)
H37A C37B H37D 29.1(4)
H37C C37B H37D 108.3(9)
C37A C38B C38A 86.3(12)
C37A C38B C37B 16.1(11)
C38A C38B C37B 70.1(9)
C37A C38B H37B 66.2(15)
C38A C38B H37B 151.9(15)
C37B C38B H37B 82.2(11)
C37A C38B H38A 108.3(14)
C38A C38B H38A 38.4(8)
C37B C38B H38A 94.2(7)
H37B C38B H38A 144.5(14)
C37A C38B H38B 107.6(14)
C38A C38B H38B 37.6(8)
C37B C38B H38B 94.0(9)
H37B C38B H38B 155.3(14)
H38A C38B H38B 59.8(5)
C37A C38B H38D 121.1(17)
C38A C38B H38D 61.5(10)
C37B C38B H38D 110.3(10)
H37B C38B H38D 127.7(15)
H38A C38B H38D 23.2(4)
H38B C38B H38D 76.5(9)
C37A C38B H38E 93.6(17)
C38A C38B H38E 167.3(16)
C37B C38B H38E 109.2(13)
H37B C38B H38E 28.3(4)
H38A C38B H38E 130.9(12)
H38B C38B H38E 152.0(11)
H38D C38B H38E 108.4(12)
C37A C38B H38F 112.7(18)
C38A C38B H38F 82.4(12)
C37B C38B H38F 109.6(11)
H37B C38B H38F 112.5(15)
H38A C38B H38F 102.0(11)
H38B C38B H38F 45.9(6)
H38D C38B H38F 110.1(14)
H38E C38B H38F 109.2(12)
O16 C39 C40 107.9(4)
O16 C39 H39A 110.1
C40 C39 H39A 110.1
O16 C39 H39B 110.1
C40 C39 H39B 110.1
H39A C39 H39B 108.4
C41 C40 C39 109.9(5)
C41 C40 H40A 109.7
C39 C40 H40A 109.7
C41 C40 H40B 109.7
C39 C40 H40B 109.7
H40A C40 H40B 108.2
C40 C41 C42 112.9(5)
C40 C41 H41A 109.0
C42 C41 H41A 109.0
C40 C41 H41B 109.0
C42 C41 H41B 109.0
H41A C41 H41B 107.8
C41 C42 H42A 109.5
C41 C42 H42B 109.5
H42A C42 H42B 109.5
C41 C42 H42C 109.5
H42A C42 H42C 109.5
H42B C42 H42C 109.5
C48 C43 C44 119.5(5)
C48 C43 S5 118.3(4)
C44 C43 S5 122.0(4)
O29 C44 C45 124.0(5)
O29 C44 C43 116.2(4)
C45 C44 C43 119.8(5)
C44 C45 C46 119.3(5)
C44 C45 H45 120.4
C46 C45 H45 120.4
O30 C46 C47 116.2(5)
O30 C46 C45 123.4(4)
C47 C46 C45 120.4(5)
C48 C47 C46 120.1(5)
C48 C47 S6 117.7(4)
C46 C47 S6 121.9(4)
C43 C48 C47 120.9(5)
C43 C48 H48 119.5
C47 C48 H48 119.5
C54 C49 C50 123.9(5)
C54 C49 O22 123.1(5)
C50 C49 O22 113.0(4)
C51 C50 C49 115.8(5)
C51 C50 H50 122.1
C49 C50 H50 122.1
C52 C51 C50 122.5(5)
C52 C51 O25 119.0(5)
C50 C51 O25 118.5(5)
C51 C52 C53 120.3(5)
C51 C52 H52 119.8
C53 C52 H52 119.8
C52 C53 C54 119.2(5)
C52 C53 C55 121.1(5)
C54 C53 C55 119.7(5)
C49 C54 C53 118.2(5)
C49 C54 H54 120.9
C53 C54 H54 120.9
C53 C55 H55A 109.5
C53 C55 H55B 109.5
H55A C55 H55B 109.5
C53 C55 H55C 109.5
H55A C55 H55C 109.5
H55B C55 H55C 109.5
C57 C56 C61 120.4(5)
C57 C56 S7 118.4(4)
C61 C56 S7 121.2(4)
C56 C57 C58 119.8(5)
C56 C57 H57 120.1
C58 C57 H57 120.1
C57 C58 C59 120.3(5)
C57 C58 S8 118.2(4)
C59 C58 S8 121.3(4)
O32 C59 C60 124.1(5)
O32 C59 C58 115.8(5)
C60 C59 C58 120.2(5)
C61 C60 C59 119.3(5)
C61 C60 H60 120.4
C59 C60 H60 120.4
O31 C61 C60 124.0(5)
O31 C61 C56 116.0(5)
C60 C61 C56 120.0(5)
C63 C62 C67 122.6(5)
C63 C62 O28 119.0(5)
C67 C62 O28 118.0(5)
C62 C63 C64 116.7(5)
C62 C63 H63 121.6
C64 C63 H63 121.6
C65 C64 C63 122.7(5)
C65 C64 O19 122.3(5)
C63 C64 O19 114.5(4)
C64 C65 C66 119.2(5)
C64 C65 H65 120.4
C66 C65 H65 120.4
C67 C66 C65 119.0(5)
C67 C66 C68 121.1(5)
C65 C66 C68 119.7(5)
C66 C67 C62 119.7(5)
C66 C67 H67 120.1
C62 C67 H67 120.1
C66 C68 H68A 109.5
C66 C68 H68B 109.5
H68A C68 H68B 109.5
C66 C68 H68C 109.5
H68A C68 H68C 109.5
H68B C68 H68C 109.5
O29 C69 C70 107.3(4)
O29 C69 H69A 110.3
C70 C69 H69A 110.3
O29 C69 H69B 110.3
C70 C69 H69B 110.3
H69A C69 H69B 108.5
C69 C70 C71 112.4(5)
C69 C70 H70A 109.1
C71 C70 H70A 109.1
C69 C70 H70B 109.1
C71 C70 H70B 109.1
H70A C70 H70B 107.9
C72 C71 C70 111.1(7)
C72 C71 H71A 109.4
C70 C71 H71A 109.4
C72 C71 H71B 109.4
C70 C71 H71B 109.4
H71A C71 H71B 108.0
C71 C72 H72A 109.5
C71 C72 H72B 109.5
H72A C72 H72B 109.5
C71 C72 H72C 109.5
H72A C72 H72C 109.5
H72B C72 H72C 109.5
O30 C73 C74 106.6(5)
O30 C73 H73A 110.4
C74 C73 H73A 110.4
O30 C73 H73B 110.4
C74 C73 H73B 110.4
H73A C73 H73B 108.6
C73 C74 C75 114.1(5)
C73 C74 H74A 108.7
C75 C74 H74A 108.7
C73 C74 H74B 108.7
C75 C74 H74B 108.7
H74A C74 H74B 107.6
C76 C75 C74 115.1(7)
C76 C75 H75A 108.5
C74 C75 H75A 108.5
C76 C75 H75B 108.5
C74 C75 H75B 108.5
H75A C75 H75B 107.5
C75 C76 H76A 109.5
C75 C76 H76B 109.5
H76A C76 H76B 109.5
C75 C76 H76C 109.5
H76A C76 H76C 109.5
H76B C76 H76C 109.5
O31 C77 C78 107.1(4)
O31 C77 H77A 110.3
C78 C77 H77A 110.3
O31 C77 H77B 110.3
C78 C77 H77B 110.3
H77A C77 H77B 108.5
C77 C78 C79 112.9(5)
C77 C78 H78A 109.0
C79 C78 H78A 109.0
C77 C78 H78B 109.0
C79 C78 H78B 109.0
H78A C78 H78B 107.8
C80B C79 C78 105.2(8)
C80B C79 C80A 105.0(10)
C78 C79 C80A 112.8(6)
C80B C79 H79A 9.9(8)
C78 C79 H79A 110.7(6)
C80A C79 H79A 109.0(7)
C80B C79 H79B 116.8(10)
C78 C79 H79B 108.6(5)
C80A C79 H79B 108.6(7)
H79A C79 H79B 106.9(6)
C80B C79 H79C 107.4(10)
C78 C79 H79C 110.7(6)
C80A C79 H79C 114.9(7)
H79A C79 H79C 97.6(6)
H79B C79 H79C 9.64(6)
C80B C79 H79D 114.4(9)
C78 C79 H79D 112.0(6)
C80A C79 H79D 10.1(4)
H79A C79 H79D 117.7(6)
H79B C79 H79D 100.0(6)
H79C C79 H79D 107.1(6)
C79 C80A H79D 15.9(7)
C79 C80A H80A 107.1(8)
H79D C80A H80A 92.0(12)
C79 C80A H80B 109.0(9)
H79D C80A H80B 111.0(13)
H80A C80A H80B 109.6(11)
C79 C80A H80C 108.0(9)
H79D C80A H80C 119.1(14)
H80A C80A H80C 109.8(11)
H80B C80A H80C 113.2(10)
C79 C80B H79A 15.5(12)
C79 C80B H80D 111.8(13)
H79A C80B H80D 106(3)
C79 C80B H80E 102.5(12)
H79A C80B H80E 118(2)
H80D C80B H80E 106.4(15)
C79 C80B H80F 111.0(11)
H79A C80B H80F 104(2)
H80D C80B H80F 118.4(18)
H80E C80B H80F 105.1(18)
O32 C81 C82 104.9(5)
O32 C81 H81A 110.8
C82 C81 H81A 110.8
O32 C81 H81B 110.8
C82 C81 H81B 110.8
H81A C81 H81B 108.8
C81 C82 C83 113.2(5)
C81 C82 H82A 108.9
C83 C82 H82A 108.9
C81 C82 H82B 108.9
C83 C82 H82B 108.9
H82A C82 H82B 107.8
C84 C83 C82 112.9(5)
C84 C83 H83A 109.0
C82 C83 H83A 109.0
C84 C83 H83B 109.0
C82 C83 H83B 109.0
H83A C83 H83B 107.8
C83 C84 H84A 109.5
C83 C84 H84B 109.5
H84A C84 H84B 109.5
C83 C84 H84C 109.5
H84A C84 H84C 109.5
H84B C84 H84C 109.5
C86 C85 H85A 109.5
C86 C85 H85B 109.5
H85A C85 H85B 109.5
C86 C85 H85C 109.5
H85A C85 H85C 109.5
H85B C85 H85C 109.5
O33 C86 C85 124.5(8)
O33 C86 C87 118.1(9)
C85 C86 C87 117.3(7)
C86 C87 H87A 109.5
C86 C87 H87B 109.5
H87A C87 H87B 109.5
C86 C87 H87C 109.5
H87A C87 H87C 109.5
H87B C87 H87C 109.5
C89 C88 H88A 109.5
C89 C88 H88B 109.5
H88A C88 H88B 109.5
C89 C88 H88C 109.5
H88A C88 H88C 109.5
H88B C88 H88C 109.5
O34 C89 C90 127.0(17)
O34 C89 C88 121.1(16)
C90 C89 C88 111.9(10)
C89 C90 H90A 109.5
C89 C90 H90B 109.5
H90A C90 H90B 109.5
C89 C90 H90C 109.5
H90A C90 H90C 109.5
H90B C90 H90C 109.5

loop_
_geom_bond_atom_site_label_1
_geom_bond_atom_site_label_2
_geom_bond_distance
S1 O1 1.423(3)
S1 O2 1.443(4)
S1 O3 1.615(4)
S1 C1 1.745(5)
S2 O4 1.430(4)
S2 O5 1.437(4)
S2 O6 1.593(3)
S2 C3 1.752(5)
S3 O7 1.429(3)
S3 O8 1.434(4)
S3 O9 1.603(4)
S3 C14 1.755(5)
S4 O11 1.418(4)
S4 O10 1.426(3)
S4 O12 1.603(3)
S4 C18 1.759(5)
S5 O18 1.427(4)
S5 O17 1.437(3)
S5 O19 1.602(4)
S5 C43 1.744(5)
S6 O21 1.428(4)
S6 O20 1.435(3)
S6 O22 1.589(3)
S6 C47 1.762(5)
S7 O23 1.421(4)
S7 O24 1.425(4)
S7 O25 1.606(4)
S7 C56 1.759(5)
S8 O27 1.432(4)
S8 O26 1.444(4)
S8 O28 1.601(4)
S8 C58 1.752(5)
O3 C22 1.424(6)
O6 C7 1.434(6)
O9 C9 1.423(6)
O12 C20 1.423(6)
O13 C6 1.338(6)
O13 C27 1.443(6)
O14 C4 1.339(6)
O14 C31 1.450(6)
O15 C15 1.356(6)
O15 C35 1.467(6)
O16 C17 1.357(6)
O16 C39 1.461(6)
O19 C64 1.421(6)
O22 C49 1.435(6)
O25 C51 1.419(6)
O28 C62 1.418(6)
O29 C44 1.347(6)
O29 C69 1.460(5)
O30 C46 1.343(6)
O30 C73 1.473(6)
O31 C61 1.347(6)
O31 C77 1.461(6)
O32 C59 1.349(6)
O32 C81 1.451(6)
O33 C86 1.214(8)
O34 C89 1.147(11)
C1 C2 1.387(7)
C1 C6 1.409(7)
C2 C3 1.381(7)
C2 H2 0.9300
C3 C4 1.416(7)
C4 C5 1.400(7)
C5 C6 1.410(7)
C5 H5 0.9300
C7 C8 1.365(7)
C7 C12 1.387(7)
C8 C9 1.397(7)
C8 H8 0.9300
C9 C10 1.373(7)
C10 C11 1.385(7)
C10 H10 0.9300
C11 C12 1.404(7)
C11 C13 1.488(7)
C12 H12 0.9300
C13 H13A 0.9600
C13 H13B 0.9600
C13 H13C 0.9600
C14 C15 1.394(6)
C14 C19 1.403(7)
C15 C16 1.403(7)
C16 C17 1.389(7)
C16 H16 0.9300
C17 C18 1.391(7)
C18 C19 1.399(7)
C19 H19 0.9300
C20 C21 1.360(7)
C20 C25 1.384(7)
C21 C22 1.391(7)
C21 H21 0.9300
C22 C23 1.392(7)
C23 C24 1.384(7)
C23 H23 0.9300
C24 C25 1.395(7)
C24 C26 1.505(7)
C25 H25 0.9300
C26 H26A 0.9600
C26 H26B 0.9600
C26 H26C 0.9600
C27 C28 1.522(8)
C27 H27A 0.9700
C27 H27B 0.9700
C28 C29 1.556(8)
C28 H28A 0.9700
C28 H28B 0.9700
C29 C30 1.468(8)
C29 H29A 0.9700
C29 H29B 0.9700
C30 H30A 0.9600
C30 H30B 0.9600
C30 H30C 0.9600
C31 C32 1.519(8)
C31 H31A 0.9700
C31 H31B 0.9700
C32 C33 1.526(9)
C32 H32A 0.9700
C32 H32B 0.9700
C33 C34 1.518(10)
C33 H33A 0.9700
C33 H33B 0.9700
C34 H34A 0.9600
C34 H34B 0.9600
C34 H34C 0.9600
C35 C36 1.518(8)
C35 H35A 0.9700
C35 H35B 0.9700
C36 C37B 1.467(2)
C36 C37A 1.530(2)
C36 H36A 0.992(6)
C36 H36B 1.002(7)
C36 H36C 1.015(8)
C36 H36D 0.978(6)
C37A C37B 0.64(2)
C37A C38B 0.961(17)
C37A C38A 1.552(2)
C37A H37A 0.983(19)
C37A H37B 0.98(2)
C37A H37C 1.487(19)
C37A H37D 1.29(2)
C37A H38E 1.409(19)
C38A C38B 1.283(17)
C38A C37B 1.612(18)
C38A H38A 0.979(14)
C38A H38B 0.957(14)
C38A H38C 0.943(15)
C38A H37C 1.470(15)
C38A H38D 1.180(15)
C38A H38F 1.493(14)
C37B C38B 1.504(2)
C37B H37A 0.944(15)
C37B H37C 0.966(15)
C37B H37D 0.987(14)
C38B H37B 0.820(14)
C38B H38A 1.575(14)
C38B H38B 1.569(14)
C38B H38D 0.961(14)
C38B H38E 0.972(14)
C38B H38F 0.951(13)
C39 C40 1.525(7)
C39 H39A 0.9700
C39 H39B 0.9700
C40 C41 1.511(7)
C40 H40A 0.9700
C40 H40B 0.9700
C41 C42 1.526(7)
C41 H41A 0.9700
C41 H41B 0.9700
C42 H42A 0.9600
C42 H42B 0.9600
C42 H42C 0.9600
C43 C48 1.374(7)
C43 C44 1.430(6)
C44 C45 1.398(7)
C45 C46 1.406(7)
C45 H45 0.9300
C46 C47 1.393(7)
C47 C48 1.391(7)
C48 H48 0.9300
C49 C54 1.369(7)
C49 C50 1.382(7)
C50 C51 1.381(7)
C50 H50 0.9300
C51 C52 1.364(7)
C52 C53 1.376(7)
C52 H52 0.9300
C53 C54 1.399(7)
C53 C55 1.523(7)
C54 H54 0.9300
C55 H55A 0.9600
C55 H55B 0.9600
C55 H55C 0.9600
C56 C57 1.378(7)
C56 C61 1.415(7)
C57 C58 1.387(7)
C57 H57 0.9300
C58 C59 1.404(7)
C59 C60 1.400(7)
C60 C61 1.389(7)
C60 H60 0.9300
C62 C63 1.373(7)
C62 C67 1.387(7)
C63 C64 1.385(7)
C63 H63 0.9300
C64 C65 1.374(7)
C65 C66 1.405(7)
C65 H65 0.9300
C66 C67 1.378(7)
C66 C68 1.511(7)
C67 H67 0.9300
C68 H68A 0.9600
C68 H68B 0.9600
C68 H68C 0.9600
C69 C70 1.507(7)
C69 H69A 0.9700
C69 H69B 0.9700
C70 C71 1.558(8)
C70 H70A 0.9700
C70 H70B 0.9700
C71 C72 1.489(11)
C71 H71A 0.9700
C71 H71B 0.9700
C72 H72A 0.9600
C72 H72B 0.9600
C72 H72C 0.9600
C73 C74 1.502(7)
C73 H73A 0.9700
C73 H73B 0.9700
C74 C75 1.505(9)
C74 H74A 0.9700
C74 H74B 0.9700
C75 C76 1.467(10)
C75 H75A 0.9700
C75 H75B 0.9700
C76 H76A 0.9600
C76 H76B 0.9600
C76 H76C 0.9600
C77 C78 1.496(7)
C77 H77A 0.9700
C77 H77B 0.9700
C78 C79 1.540(8)
C78 H78A 0.9700
C78 H78B 0.9700
C79 C80B 1.534(2)
C79 C80A 1.558(12)
C79 H79A 0.958(6)
C79 H79B 0.994(6)
C79 H79C 0.993(6)
C79 H79D 0.973(8)
C80A H79D 0.624(11)
C80A H80A 0.978(12)
C80A H80B 0.941(9)
C80A H80C 0.937(10)
C80B H79A 0.613(8)
C80B H80D 0.903(19)
C80B H80E 1.05(2)
C80B H80F 0.922(16)
C81 C82 1.497(8)
C81 H81A 0.9700
C81 H81B 0.9700
C82 C83 1.545(8)
C82 H82A 0.9700
C82 H82B 0.9700
C83 C84 1.514(8)
C83 H83A 0.9700
C83 H83B 0.9700
C84 H84A 0.9600
C84 H84B 0.9600
C84 H84C 0.9600
C85 C86 1.495(10)
C85 H85A 0.9600
C85 H85B 0.9600
C85 H85C 0.9600
C86 C87 1.497(10)
C87 H87A 0.9600
C87 H87B 0.9600
C87 H87C 0.9600
C88 C89 1.535(14)
C88 H88A 0.9600
C88 H88B 0.9600
C88 H88C 0.9600
C89 C90 1.492(15)
C90 H90A 0.9600
C90 H90B 0.9600
C90 H90C 0.9600
